data_2010893
loop_
_publ_author_name
'Hosmane, Narayan S.'
'Zheng, Chong'

_publ_section_title
;
 The dimeric mixed-ligand titanacarborane sandwich
 [1-(Cp)-1-Ti-2-(Me)-3-(SiMe~3~)-2,3-C~2~B~4~H~4~]~2~
;
_journal_issue 5
_journal_name_full 'Acta Crystallographica Section C'
_journal_page_first 525
_journal_page_last 527
_journal_paper_doi 10.1107/S0108270100001013
_journal_volume 56
_journal_year 2000
_chemical_formula_iupac '[Ti(C5 H5 )(C6 H16 B4 Si)]2 '
_chemical_formula_moiety 'C22 H42 B8 Si2 Ti2'
_chemical_formula_sum 'C22 H42 B8 Si2 Ti2'
_chemical_formula_weight 545.02
_chemical_name_systematic
;
 [1-(Cp)-1-Ti-2-(Me)-3-(SiMe~3~)-2,3-C~2~B~4~H~4~)]~2~
;
_space_group_IT_number 14
_symmetry_cell_setting monoclinic
_symmetry_space_group_name_Hall '-P 2ybc'
_symmetry_space_group_name_H-M 'P 1 21/c 1'
_cell_angle_alpha 90.00
_cell_angle_beta 102.26(3)
_cell_angle_gamma 90.00
_cell_formula_units_Z 2
_cell_length_a 8.2310(16)
_cell_length_b 10.655(2)
_cell_length_c 17.042(3)
_cell_measurement_reflns_used 25
_cell_measurement_temperature 293(2)
_cell_measurement_theta_max 25
_cell_measurement_theta_min 3
_cell_volume 1460.5(5)
_computing_cell_refinement 'CAD4-PC Software'
_computing_data_collection 'CAD4-PC Software (Enraf-Nonius, 1989)'
_computing_data_reduction 'CAD4-PC Software'
_computing_molecular_graphics SHELXL97
_computing_publication_material SHELXL97
_computing_structure_refinement 'SHELXL97 (Sheldrick, 1997)'
_computing_structure_solution 'SIR97 (Altomare et al., 1999)'
_diffrn_ambient_temperature 293(2)
_diffrn_measured_fraction_theta_full .997
_diffrn_measured_fraction_theta_max .997
_diffrn_measurement_device_type CAD4
_diffrn_measurement_method '\w--2\q scans'
_diffrn_radiation_monochromator graphite
_diffrn_radiation_source 'fine-focus sealed tube'
_diffrn_radiation_type MoK\a
_diffrn_radiation_wavelength .71073
_diffrn_reflns_av_R_equivalents .0176
_diffrn_reflns_av_sigmaI/netI .0284
_diffrn_reflns_limit_h_max 10
_diffrn_reflns_limit_h_min -10
_diffrn_reflns_limit_k_max 13
_diffrn_reflns_limit_k_min 0
_diffrn_reflns_limit_l_max 21
_diffrn_reflns_limit_l_min 0
_diffrn_reflns_number 3263
_diffrn_reflns_theta_full 26.96
_diffrn_reflns_theta_max 26.96
_diffrn_reflns_theta_min 3.10
_diffrn_standards_decay_% 0
_diffrn_standards_interval_count 250
_diffrn_standards_number 3
_exptl_absorpt_coefficient_mu .640
_exptl_absorpt_correction_T_max .938
_exptl_absorpt_correction_T_min .862
_exptl_absorpt_correction_type psi-scan
_exptl_absorpt_process_details '(North et al., 1968)'
_exptl_crystal_colour black
_exptl_crystal_density_diffrn 1.239
_exptl_crystal_density_method 'not measured'
_exptl_crystal_description rectangular
_exptl_crystal_F_000 572
_exptl_crystal_size_max .32
_exptl_crystal_size_mid .20
_exptl_crystal_size_min .10
_refine_diff_density_max .314
_refine_diff_density_min -.264
_refine_ls_extinction_method none
_refine_ls_goodness_of_fit_ref 1.026
_refine_ls_hydrogen_treatment mixed
_refine_ls_matrix_type full
_refine_ls_number_parameters 170
_refine_ls_number_reflns 3164
_refine_ls_number_restraints 0
_refine_ls_restrained_S_all 1.026
_refine_ls_R_factor_all .0583
_refine_ls_R_factor_gt .0354
_refine_ls_shift/su_max .000
_refine_ls_shift/su_mean .000
_refine_ls_structure_factor_coef Fsqd
_refine_ls_weighting_details 'calc w = 1/[\s^2^(Fo^2^)+(0.0455P)^2^+0.2584P] where P=(Fo^2^+2Fc^2^)/3'
_refine_ls_weighting_scheme calc
_refine_ls_wR_factor_ref .0889
_reflns_number_gt 2365
_reflns_number_total 3164
_reflns_threshold_expression I>2\s(I)
_cod_data_source_file da1105.cif
_cod_data_source_block II
_cod_original_sg_symbol_H-M 'P 21/c'
_cod_database_code 2010893
_cod_database_fobs_code 2010893

loop_
_symmetry_equiv_pos_as_xyz
'x, y, z'
'-x, y+1/2, -z+1/2'
'-x, -y, -z'
'x, -y-1/2, z-1/2'

loop_
_atom_site_label
_atom_site_fract_x
_atom_site_fract_y
_atom_site_fract_z
_atom_site_U_iso_or_equiv
_atom_site_adp_type
_atom_site_calc_flag
_atom_site_refinement_flags
_atom_site_occupancy
_atom_site_disorder_assembly
_atom_site_disorder_group
_atom_site_type_symbol
Ti .34443(4) -.00578(3) -.09397(2) .03221(11) Uani d . 1 . . Ti
Si .22133(7) .33342(5) -.05040(4) .03709(15) Uani d . 1 . . Si
C1 .3689(2) .20980(18) -.07164(11) .0314(4) Uani d . 1 . . C
C2 .4083(3) .1824(2) -.15139(12) .0385(5) Uani d . 1 . . C
B3 .5618(3) .0940(3) -.14591(16) .0452(6) Uani d . 1 . . B
B4 .6330(3) .0734(2) -.04870(15) .0376(5) Uani d . 1 . . B
B5 .5011(3) .1479(2) -.00468(14) .0317(4) Uani d . 1 . . B
B6 .5742(3) .2299(2) -.08109(15) .0381(5) Uani d . 1 . . B
C11 .1059(4) .0105(3) -.19996(18) .0691(9) Uani d . 1 . . C
H11 .0670 .0893 -.2187 .090 Uiso calc R 1 . . H
C12 .0574(3) -.0557(3) -.13901(18) .0619(7) Uani d . 1 . . C
H12 -.0203 -.0297 -.1100 .080 Uiso calc R 1 . . H
C13 .1461(3) -.1689(2) -.12874(17) .0573(7) Uani d . 1 . . C
H13 .1390 -.2307 -.0911 .074 Uiso calc R 1 . . H
C14 .2460(3) -.1725(3) -.18433(17) .0639(8) Uani d . 1 . . C
H14 .3165 -.2379 -.1913 .083 Uiso calc R 1 . . H
C15 .2228(4) -.0607(3) -.22843(16) .0715(8) Uani d . 1 . . C
H15 .2760 -.0382 -.2693 .093 Uiso calc R 1 . . H
C21 .3275(4) .2560(2) -.22590(14) .0568(6) Uani d . 1 . . C
H21A .3676 .2254 -.2713 .085 Uiso calc R 1 . . H
H21B .3549 .3433 -.2179 .085 Uiso calc R 1 . . H
H21C .2091 .2457 -.2356 .085 Uiso calc R 1 . . H
C101 .2663(4) .4892(2) -.09116(19) .0678(8) Uani d . 1 . . C
H10A .3794 .5123 -.0689 .102 Uiso calc R 1 . . H
H10B .1929 .5512 -.0770 .102 Uiso calc R 1 . . H
H10C .2498 .4842 -.1486 .102 Uiso calc R 1 . . H
C102 .0023(3) .2885(3) -.09335(18) .0647(8) Uani d . 1 . . C
H10D -.0709 .3528 -.0818 .097 Uiso calc R 1 . . H
H10E -.0226 .2107 -.0700 .097 Uiso calc R 1 . . H
H10F -.0129 .2787 -.1504 .097 Uiso calc R 1 . . H
C103 .2460(3) .3458(3) .06043(15) .0613(7) Uani d . 1 . . C
H10G .3584 .3690 .0841 .092 Uiso calc R 1 . . H
H10H .2211 .2663 .0816 .092 Uiso calc R 1 . . H
H10I .1713 .4084 .0727 .092 Uiso calc R 1 . . H
H3 .618(3) .082(2) -.2002(14) .054(7) Uiso d . 1 . . H
H4 .748(3) .0252(19) -.0170(12) .034(5) Uiso d . 1 . . H
H5 .501(2) .1622(18) .0603(12) .032(5) Uiso d . 1 . . H
H6 .625(3) .326(2) -.0811(14) .053(7) Uiso d . 1 . . H

loop_
_atom_site_aniso_label
_atom_site_aniso_U_11
_atom_site_aniso_U_22
_atom_site_aniso_U_33
_atom_site_aniso_U_12
_atom_site_aniso_U_13
_atom_site_aniso_U_23
Ti .02982(18) .03192(19) .03155(18) -.00011(16) -.00097(13) -.00250(16)
Si .0344(3) .0339(3) .0416(3) .0059(2) .0050(2) .0028(2)
C1 .0294(9) .0322(10) .0316(10) -.0003(8) .0040(8) .0035(8)
C2 .0421(11) .0419(11) .0312(10) -.0016(9) .0068(9) .0049(9)
B3 .0479(14) .0491(15) .0422(14) .0004(12) .0179(12) -.0029(12)
B4 .0312(12) .0360(12) .0448(13) .0006(10) .0066(10) .0017(10)
B5 .0267(9) .0314(11) .0353(11) -.0027(9) .0024(8) .0003(10)
B6 .0328(12) .0390(13) .0440(13) -.0021(10) .0115(10) .0034(11)
C11 .0685(17) .0463(14) .0696(17) -.0031(14) -.0370(15) -.0031(14)
C12 .0332(12) .0602(16) .0825(19) -.0039(11) -.0097(12) -.0193(15)
C13 .0484(13) .0435(13) .0690(16) -.0120(11) -.0124(12) -.0051(12)
C14 .0559(15) .0586(16) .0648(17) .0054(13) -.0152(13) -.0291(14)
C15 .084(2) .081(2) .0392(14) -.0175(18) -.0104(13) -.0143(14)
C21 .0759(17) .0582(15) .0350(12) .0041(14) .0088(12) .0106(11)
C101 .086(2) .0368(13) .081(2) .0036(13) .0187(16) .0093(13)
C102 .0362(12) .0651(17) .087(2) .0095(12) .0008(13) -.0033(15)
C103 .0673(17) .0689(18) .0491(14) .0163(14) .0157(12) -.0077(13)

loop_
_atom_type_symbol
_atom_type_description
_atom_type_scat_dispersion_real
_atom_type_scat_dispersion_imag
_atom_type_scat_source
C C .0033 .0016 'International Tables Vol C Tables 4.2.6.8 and 6.1.1.4'
B B .0013 .0007 'International Tables Vol C Tables 4.2.6.8 and 6.1.1.4'
Si Si .0817 .0704 'International Tables Vol C Tables 4.2.6.8 and 6.1.1.4'
Ti Ti .2776 .4457 'International Tables Vol C Tables 4.2.6.8 and 6.1.1.4'
H H .0000 .0000 'International Tables Vol C Tables 4.2.6.8 and 6.1.1.4'

loop_
_geom_angle_atom_site_label_1
_geom_angle_atom_site_label_2
_geom_angle_atom_site_label_3
_geom_angle_site_symmetry_1
_geom_angle_site_symmetry_3
_geom_angle
_geom_angle_publ_flag
C1 Ti C2 . . 37.26(7) yes
C1 Ti C15 . . 113.91(9) yes
C2 Ti C15 . . 83.89(10) yes
C1 Ti C13 . . 142.58(8) yes
C2 Ti C13 . . 136.68(8) yes
C15 Ti C13 . . 56.68(11) yes
C1 Ti C11 . . 94.64(8) yes
C2 Ti C11 . . 80.92(9) yes
C15 Ti C11 . . 34.10(11) yes
C13 Ti C11 . . 56.62(9) yes
C1 Ti C14 . . 148.00(9) yes
C2 Ti C14 . . 116.45(9) yes
C15 Ti C14 . . 34.29(10) yes
C13 Ti C14 . . 33.80(9) yes
C11 Ti C14 . . 56.58(10) yes
C1 Ti C12 . . 108.54(8) yes
C2 Ti C12 . . 110.61(9) yes
C15 Ti C12 . . 56.47(11) yes
C13 Ti C12 . . 34.28(9) yes
C11 Ti C12 . . 33.79(10) yes
C14 Ti C12 . . 56.41(10) yes
C1 Ti B3 . . 65.12(8) ?
C2 Ti B3 . . 38.42(8) ?
C15 Ti B3 . . 87.01(11) ?
C13 Ti B3 . . 139.29(10) ?
C11 Ti B3 . . 104.31(11) ?
C14 Ti B3 . . 105.64(10) ?
C12 Ti B3 . . 138.05(10) ?
C1 Ti B5 . . 38.01(7) ?
C2 Ti B5 . . 62.91(8) ?
C15 Ti B5 . . 146.73(10) ?
C13 Ti B5 . . 154.40(9) ?
C11 Ti B5 . . 132.40(9) ?
C14 Ti B5 . . 167.98(9) ?
C12 Ti B5 . . 135.60(9) ?
B3 Ti B5 . . 65.96(9) ?
C1 Ti B5 . 3_655 119.35(7) ?
C2 Ti B5 . 3_655 134.18(7) ?
C15 Ti B5 . 3_655 124.74(10) ?
C13 Ti B5 . 3_655 86.97(8) ?
C11 Ti B5 . 3_655 143.47(9) ?
C14 Ti B5 . 3_655 92.23(9) ?
C12 Ti B5 . 3_655 115.06(9) ?
B3 Ti B5 . 3_655 102.15(9) ?
B5 Ti B5 . 3_655 81.66(8) ?
C1 Ti B4 . . 64.57(7) ?
C2 Ti B4 . . 63.48(8) ?
C15 Ti B4 . . 124.30(10) ?
C13 Ti B4 . . 152.69(9) ?
C11 Ti B4 . . 142.44(10) ?
C14 Ti B4 . . 128.81(9) ?
C12 Ti B4 . . 173.03(9) ?
B3 Ti B4 . . 39.41(9) ?
B5 Ti B4 . . 39.30(8) ?
B5 Ti B4 3_655 . 70.70(8) ?
C1 Ti B4 . 3_655 97.99(7) ?
C2 Ti B4 . 3_655 132.51(8) ?
C15 Ti B4 . 3_655 142.78(10) ?
C13 Ti B4 . 3_655 86.39(9) ?
C11 Ti B4 . 3_655 129.67(11) ?
C14 Ti B4 . 3_655 111.01(10) ?
C12 Ti B4 . 3_655 96.47(10) ?
B3 Ti B4 . 3_655 125.20(9) ?
B5 Ti B4 . 3_655 70.35(8) ?
B5 Ti B4 3_655 3_655 39.10(8) ?
B4 Ti B4 . 3_655 85.83(9) ?
C102 Si C103 . . 107.79(13) ?
C102 Si C101 . . 109.57(14) ?
C103 Si C101 . . 109.10(13) ?
C102 Si C1 . . 110.88(11) ?
C103 Si C1 . . 108.03(11) ?
C101 Si C1 . . 111.37(12) ?
C2 C1 B5 . . 109.48(17) ?
C2 C1 B6 . . 62.44(14) ?
B5 C1 B6 . . 64.98(14) ?
C2 C1 Si . . 125.99(14) ?
B5 C1 Si . . 122.61(15) ?
B6 C1 Si . . 127.62(14) ?
C2 C1 Ti . . 71.70(11) ?
B5 C1 Ti . . 73.94(11) ?
B6 C1 Ti . . 99.08(12) ?
Si C1 Ti . . 133.30(10) ?
C1 C2 C21 . . 121.24(19) ?
C1 C2 B3 . . 113.16(17) ?
C21 C2 B3 . . 124.44(19) ?
C1 C2 B6 . . 66.12(14) ?
C21 C2 B6 . . 125.54(19) ?
B3 C2 B6 . . 67.50(15) ?
C1 C2 Ti . . 71.04(11) ?
C21 C2 Ti . . 133.95(16) ?
B3 C2 Ti . . 73.10(13) ?
B6 C2 Ti . . 100.36(12) ?
C2 B3 B4 . . 104.47(18) ?
C2 B3 B6 . . 59.64(14) ?
B4 B3 B6 . . 62.09(15) ?
C2 B3 Ti . . 68.48(12) ?
B4 B3 Ti . . 72.84(12) ?
B6 B3 Ti . . 94.52(13) ?
B5 B4 B3 . . 105.39(18) ?
B5 B4 B6 . . 62.02(14) ?
B3 B4 B6 . . 63.37(15) ?
B5 B4 Ti . . 68.07(11) ?
B3 B4 Ti . . 67.75(13) ?
B6 B4 Ti . . 92.46(12) ?
B5 B4 Ti . 3_655 67.49(12) ?
B3 B4 Ti . 3_655 161.82(16) ?
B6 B4 Ti . 3_655 121.79(14) ?
Ti B4 Ti . 3_655 94.17(9) ?
C1 B5 B4 . . 107.31(18) ?
C1 B5 B6 . . 62.90(13) ?
B4 B5 B6 . . 62.91(14) ?
C1 B5 Ti . . 68.05(11) ?
B4 B5 Ti . . 72.63(12) ?
B6 B5 Ti . . 95.18(13) ?
C1 B5 Ti . 3_655 164.76(15) ?
B4 B5 Ti . 3_655 73.41(12) ?
B6 B5 Ti . 3_655 127.50(14) ?
Ti B5 Ti . 3_655 98.34(8) ?
C2 B6 C1 . . 51.43(12) ?
C2 B6 B5 . . 91.36(15) ?
C1 B6 B5 . . 52.12(12) ?
C2 B6 B4 . . 93.67(16) ?
C1 B6 B4 . . 93.47(15) ?
B5 B6 B4 . . 55.06(13) ?
C2 B6 B3 . . 52.85(14) ?
C1 B6 B3 . . 91.60(16) ?
B5 B6 B3 . . 94.02(16) ?
B4 B6 B3 . . 54.54(14) ?
C12 C11 C15 . . 108.3(3) ?
C12 C11 Ti . . 73.45(14) ?
C15 C11 Ti . . 72.78(15) ?
C11 C12 C13 . . 107.9(3) ?
C11 C12 Ti . . 72.76(14) ?
C13 C12 Ti . . 72.38(13) ?
C14 C13 C12 . . 108.0(3) ?
C14 C13 Ti . . 73.35(14) ?
C12 C13 Ti . . 73.34(14) ?
C13 C14 C15 . . 108.2(3) ?
C13 C14 Ti . . 72.86(14) ?
C15 C14 Ti . . 72.59(14) ?
C11 C15 C14 . . 107.6(3) ?
C11 C15 Ti . . 73.11(15) ?
C14 C15 Ti . . 73.12(14) ?

loop_
_geom_bond_atom_site_label_1
_geom_bond_atom_site_label_2
_geom_bond_site_symmetry_2
_geom_bond_distance
_geom_bond_publ_flag
Ti C1 . 2.330(2) yes
Ti C2 . 2.339(2) yes
Ti C15 . 2.371(2) yes
Ti C13 . 2.371(2) yes
Ti C11 . 2.375(2) yes
Ti C14 . 2.378(2) yes
Ti C12 . 2.384(2) yes
Ti B3 . 2.406(3) yes
Ti B5 . 2.414(2) yes
Ti B5 3_655 2.415(2) yes
Ti B4 . 2.484(2) yes
Ti B4 3_655 2.505(3) yes
Si C102 . 1.859(2) ?
Si C103 . 1.861(3) ?
Si C101 . 1.866(3) ?
Si C1 . 1.878(2) ?
C1 C2 . 1.492(3) ?
C1 B5 . 1.547(3) ?
C1 B6 . 1.745(3) ?
C2 C21 . 1.520(3) ?
C2 B3 . 1.563(3) ?
C2 B6 . 1.691(3) ?
B3 B4 . 1.650(4) ?
B3 B6 . 1.811(4) ?
B4 B5 . 1.648(3) ?
B4 B6 . 1.790(3) ?
B4 Ti 3_655 2.505(3) ?
B5 B6 . 1.776(3) ?
B5 Ti 3_655 2.415(2) ?
C11 C12 . 1.383(4) ?
C11 C15 . 1.392(4) ?
C12 C13 . 1.401(4) ?
C13 C14 . 1.380(4) ?
C14 C15 . 1.400(4) ?
